data_1526379
loop_
_publ_author_name
'Huang, F.Q.'
'Mitchell, K.'
'Ibers, J.A.'

_publ_section_title
;
 Syntheses and structures of the quaternary alkali-metal bismuth
 coinage-metal chalcogenides K3 Bi5 Cu2 S10, Cs Bi2 Cu S4, Rb Bi2.66 Cu
 Se5 and Cs Bi Ag2 S3
;
_journal_name_full 'Journal of Alloys Compd.'
_journal_page_first 84
_journal_page_last 90
_journal_volume 325
_journal_year 2001
_chemical_formula_sum 'Bi2.66 Cu Rb Se5'
_chemical_name_systematic 'Rb Bi2.66 Cu Se5'
_space_group_IT_number 63
_symmetry_space_group_name_Hall '-C 2c 2'
_symmetry_space_group_name_H-M 'C m c m'
_cell_angle_alpha 90
_cell_angle_beta 90
_cell_angle_gamma 90
_cell_formula_units_Z 4
_cell_length_a 4.1961
_cell_length_b 14.42
_cell_length_c 18.266
_cell_volume 1105.235
_citation_journal_id_ASTM JALCEU
_cod_data_source_file Huang_JALCEU_2001_1318.cif
_cod_data_source_block Bi2.66Cu1Rb1Se5
_cod_original_formula_sum 'Bi2.66 Cu1 Rb1 Se5'
_cod_database_code 1526379

loop_
_symmetry_equiv_pos_as_xyz
x,y,z
-x,-y,z+1/2
x,-y,-z
-x,y,-z+1/2
-x,-y,-z
x,y,-z-1/2
-x,y,z
x,-y,z-1/2
x+1/2,y+1/2,z
-x+1/2,-y+1/2,z+1/2
x+1/2,-y+1/2,-z
-x+1/2,y+1/2,-z+1/2
-x+1/2,-y+1/2,-z
x+1/2,y+1/2,-z-1/2
-x+1/2,y+1/2,z
x+1/2,-y+1/2,z-1/2

loop_
_atom_site_label
_atom_site_type_symbol
_atom_site_fract_x
_atom_site_fract_y
_atom_site_fract_z
_atom_site_occupancy
_atom_site_U_iso_or_equiv
Bi1 Bi+3 0 0.27842 0.59693 1 0.0
Bi2 Bi+3 0 0 0 0.66 0.0
Se2 Se-2 0 0.36574 0.05185 1 0.0
Rb1 Rb+1 0 0.47074 0.25 1 0.0
Se3 Se-2 0 0.78923 0.25 1 0.0
Cu1 Cu+1 0 0.205 0.25 1 0.0
Se1 Se-2 0 0.09764 0.13878 1 0.0
